data_7203547
loop_
_publ_author_name
'Banerjee, Rahul'
'Saha, Binoy K.'
'Desiraju, Gautam R.'

_publ_section_title
;
 Synthon robustness in saccharinate salts of some substituted pyridines
;
_journal_issue 9
_journal_name_full CrystEngComm
_journal_page_first 680
_journal_paper_doi 10.1039/b608926g
_journal_volume 8
_journal_year 2006
_chemical_formula_moiety 'C7 H4 N O3 S, C6 H7 N2 O'
_chemical_formula_sum 'C13 H11 N3 O4 S'
_chemical_formula_weight 305.31
_chemical_melting_point 185
_chemical_name_common 'saccharine, isonicotinamide'
_chemical_name_systematic
;
saccharine, isonicotinamide
;
_space_group_IT_number 14
_symmetry_cell_setting monoclinic
_symmetry_space_group_name_Hall '-P 2ybc'
_symmetry_space_group_name_H-M 'P 1 21/c 1'
_atom_sites_solution_hydrogens geom
_atom_sites_solution_primary direct
_atom_sites_solution_secondary difmap
_audit_creation_method SHELXL-97
_cell_angle_alpha 90.00
_cell_angle_beta 102.421(2)
_cell_angle_gamma 90.00
_cell_formula_units_Z 4
_cell_length_a 6.9157(12)
_cell_length_b 17.351(3)
_cell_length_c 10.6553(18)
_cell_measurement_reflns_used 2051
_cell_measurement_temperature 100(2)
_cell_measurement_theta_max 27.95
_cell_measurement_theta_min 2.35
_cell_volume 1248.6(4)
_computing_cell_refinement 'Bruker SMART'
_computing_data_collection 'Bruker SMART'
_computing_data_reduction 'Bruker SAINT'
_computing_molecular_graphics 'Bruker SHELXTL'
_computing_publication_material 'Bruker SHELXTL'
_computing_structure_refinement 'SHELXL-97 (Sheldrick, 1997)'
_computing_structure_solution 'SHELXS-97 (Sheldrick, 1990)'
_diffrn_ambient_temperature 100(2)
_diffrn_measured_fraction_theta_full 0.999
_diffrn_measured_fraction_theta_max 0.999
_diffrn_measurement_device_type 'CCD area detector'
_diffrn_measurement_method 'phi and omega scans'
_diffrn_radiation_monochromator graphite
_diffrn_radiation_source 'fine-focus sealed tube'
_diffrn_radiation_type MoK\a
_diffrn_radiation_wavelength 0.71073
_diffrn_reflns_av_R_equivalents 0.0324
_diffrn_reflns_av_sigmaI/netI 0.0370
_diffrn_reflns_limit_h_max 8
_diffrn_reflns_limit_h_min -8
_diffrn_reflns_limit_k_max 21
_diffrn_reflns_limit_k_min -21
_diffrn_reflns_limit_l_max 13
_diffrn_reflns_limit_l_min -12
_diffrn_reflns_number 7458
_diffrn_reflns_theta_full 25.98
_diffrn_reflns_theta_max 25.98
_diffrn_reflns_theta_min 2.28
_exptl_absorpt_coefficient_mu 0.281
_exptl_absorpt_correction_T_max 0.985
_exptl_absorpt_correction_T_min 0.878
_exptl_absorpt_correction_type multi-scan
_exptl_absorpt_process_details 'Bruker Nonius area detector scaling and absorption correction - V2.10'
_exptl_crystal_colour colourless
_exptl_crystal_density_diffrn 1.624
_exptl_crystal_density_method 'not measured'
_exptl_crystal_description plate
_exptl_crystal_F_000 632
_exptl_crystal_size_max 0.45
_exptl_crystal_size_mid 0.16
_exptl_crystal_size_min 0.06
_refine_diff_density_max 0.340
_refine_diff_density_min -0.428
_refine_diff_density_rms 0.064
_refine_ls_extinction_method none
_refine_ls_goodness_of_fit_ref 1.018
_refine_ls_hydrogen_treatment mixed
_refine_ls_matrix_type full
_refine_ls_number_parameters 202
_refine_ls_number_reflns 2447
_refine_ls_number_restraints 0
_refine_ls_restrained_S_all 1.018
_refine_ls_R_factor_all 0.0521
_refine_ls_R_factor_gt 0.0417
_refine_ls_shift/su_max 0.003
_refine_ls_shift/su_mean 0.000
_refine_ls_structure_factor_coef Fsqd
_refine_ls_weighting_details 'calc w=1/[\s^2^(Fo^2^)+(0.0459P)^2^+0.9620P] where P=(Fo^2^+2Fc^2^)/3'
_refine_ls_weighting_scheme calc
_refine_ls_wR_factor_gt 0.0951
_refine_ls_wR_factor_ref 0.1010
_reflns_number_gt 2041
_reflns_number_total 2447
_reflns_threshold_expression >2sigma(I)
_cod_data_source_file b608926g.txt
_cod_data_source_block an25_m
_cod_depositor_comments
;
The following automatic conversions were performed:
'_symmetry_cell_setting' value 'Monoclinic' changed to 'monoclinic'
according to '/home/saulius/struct/CIF-dictionaries/cif_core.dic'
dictionary named 'cif_core.dic' version 2.4.1 from 2010-06-29.

Automatic conversion script
Id: cif_fix_enum 1527 2010-12-29 10:47:43Z saulius 
;
_cod_original_sg_symbol_H-M 'P2(1)/c '
_cod_database_code 7203547

loop_
_symmetry_equiv_pos_as_xyz
'x, y, z'
'-x, y+1/2, -z+1/2'
'-x, -y, -z'
'x, -y-1/2, z-1/2'

loop_
_atom_site_label
_atom_site_type_symbol
_atom_site_fract_x
_atom_site_fract_y
_atom_site_fract_z
_atom_site_U_iso_or_equiv
_atom_site_adp_type
_atom_site_occupancy
_atom_site_symmetry_multiplicity
_atom_site_calc_flag
_atom_site_refinement_flags
_atom_site_disorder_assembly
_atom_site_disorder_group
S1 S 0.34750(8) 0.25490(3) 0.26723(5) 0.01579(16) Uani 1 1 d . . .
O1 O 0.2544(2) 0.07427(8) 0.41809(14) 0.0186(3) Uani 1 1 d . . .
N3 N 0.8817(3) 0.05902(10) 0.28047(17) 0.0167(4) Uani 1 1 d . . .
O4 O 0.1957(2) -0.03069(9) 0.13408(15) 0.0237(4) Uani 1 1 d . . .
N1 N 0.2180(3) 0.18182(10) 0.29267(16) 0.0160(4) Uani 1 1 d . . .
O2 O 0.2728(2) 0.32529(9) 0.31156(15) 0.0239(4) Uani 1 1 d . . .
N2 N 0.1941(3) 0.07094(11) 0.00209(18) 0.0197(4) Uani 1 1 d . . .
C1 C 0.3233(3) 0.13501(12) 0.38207(19) 0.0156(4) Uani 1 1 d . . .
O3 O 0.3695(2) 0.25682(9) 0.13644(14) 0.0224(4) Uani 1 1 d . . .
C2 C 0.5331(3) 0.16080(12) 0.43186(19) 0.0149(4) Uani 1 1 d . . .
C9 C 0.6060(3) 0.09982(12) 0.1244(2) 0.0179(5) Uani 1 1 d . . .
H9 H 0.5480 0.1349 0.0585 0.021 Uiso 1 1 calc R . .
C7 C 0.5697(3) 0.22860(12) 0.37270(19) 0.0158(4) Uani 1 1 d . . .
C11 C 0.5846(3) -0.01087(12) 0.2542(2) 0.0174(5) Uani 1 1 d . . .
H11 H 0.5120 -0.0528 0.2783 0.021 Uiso 1 1 calc R . .
C13 C 0.2802(3) 0.02433(12) 0.0962(2) 0.0175(5) Uani 1 1 d . . .
C8 C 0.8007(3) 0.10840(12) 0.1875(2) 0.0180(5) Uani 1 1 d . . .
H8 H 0.8776 0.1494 0.1649 0.022 Uiso 1 1 calc R . .
C6 C 0.7508(3) 0.26551(13) 0.3990(2) 0.0196(5) Uani 1 1 d . . .
H6 H 0.7728 0.3116 0.3561 0.024 Uiso 1 1 calc R . .
C10 C 0.4950(3) 0.03932(12) 0.1581(2) 0.0155(4) Uani 1 1 d . . .
C4 C 0.8637(3) 0.16483(13) 0.5535(2) 0.0206(5) Uani 1 1 d . . .
H4 H 0.9664 0.1439 0.6183 0.025 Uiso 1 1 calc R . .
C5 C 0.8989(3) 0.23189(13) 0.4913(2) 0.0211(5) Uani 1 1 d . . .
H5 H 1.0262 0.2551 0.5122 0.025 Uiso 1 1 calc R . .
C12 C 0.7792(3) 0.00036(12) 0.3145(2) 0.0183(5) Uani 1 1 d . . .
H12 H 0.8409 -0.0338 0.3808 0.022 Uiso 1 1 calc R . .
C3 C 0.6820(3) 0.12742(13) 0.5236(2) 0.0179(5) Uani 1 1 d . . .
H3 H 0.6606 0.0805 0.5647 0.021 Uiso 1 1 calc R . .
H2 H 0.257(4) 0.1108(15) -0.028(2) 0.025(7) Uiso 1 1 d . . .
H7 H 0.071(4) 0.0599(15) -0.034(2) 0.030(7) Uiso 1 1 d . . .
H1 H 1.020(5) 0.0656(17) 0.326(3) 0.050(9) Uiso 1 1 d . . .

loop_
_atom_site_aniso_label
_atom_site_aniso_U_11
_atom_site_aniso_U_22
_atom_site_aniso_U_33
_atom_site_aniso_U_23
_atom_site_aniso_U_13
_atom_site_aniso_U_12
S1 0.0131(3) 0.0166(3) 0.0164(3) 0.0013(2) 0.0003(2) -0.0010(2)
O1 0.0167(8) 0.0174(8) 0.0217(8) 0.0025(6) 0.0041(6) -0.0024(6)
N3 0.0145(9) 0.0191(9) 0.0167(9) -0.0019(7) 0.0037(7) -0.0011(8)
O4 0.0181(8) 0.0271(9) 0.0244(9) 0.0027(7) 0.0015(7) -0.0072(7)
N1 0.0123(9) 0.0181(9) 0.0168(9) 0.0009(7) 0.0017(7) -0.0008(7)
O2 0.0223(9) 0.0178(8) 0.0288(9) 0.0003(7) -0.0009(7) 0.0031(7)
N2 0.0127(10) 0.0210(10) 0.0240(11) 0.0001(8) 0.0011(8) -0.0037(8)
C1 0.0166(11) 0.0187(11) 0.0127(10) -0.0045(8) 0.0059(8) 0.0002(9)
O3 0.0169(8) 0.0320(9) 0.0173(8) 0.0059(7) 0.0014(6) -0.0029(7)
C2 0.0128(10) 0.0190(11) 0.0137(10) -0.0033(8) 0.0044(8) 0.0018(9)
C9 0.0182(11) 0.0172(11) 0.0180(11) 0.0000(9) 0.0031(9) 0.0007(9)
C7 0.0146(10) 0.0189(11) 0.0136(10) -0.0033(8) 0.0021(8) 0.0023(9)
C11 0.0175(11) 0.0160(11) 0.0201(11) -0.0016(9) 0.0073(9) -0.0016(9)
C13 0.0177(11) 0.0195(11) 0.0162(11) -0.0054(9) 0.0062(9) -0.0019(9)
C8 0.0189(11) 0.0173(11) 0.0188(11) -0.0001(9) 0.0061(9) -0.0028(9)
C6 0.0173(11) 0.0198(11) 0.0222(12) -0.0021(9) 0.0049(9) -0.0037(9)
C10 0.0137(10) 0.0184(11) 0.0157(10) -0.0061(8) 0.0056(8) -0.0006(9)
C4 0.0159(11) 0.0253(12) 0.0182(11) -0.0048(9) -0.0013(9) 0.0062(9)
C5 0.0129(11) 0.0259(12) 0.0232(12) -0.0092(9) 0.0009(9) -0.0026(9)
C12 0.0187(11) 0.0187(11) 0.0178(11) -0.0002(9) 0.0048(9) 0.0011(9)
C3 0.0189(11) 0.0197(11) 0.0152(10) -0.0005(9) 0.0039(9) 0.0040(9)

loop_
_atom_type_symbol
_atom_type_description
_atom_type_scat_dispersion_real
_atom_type_scat_dispersion_imag
_atom_type_scat_source
C C 0.0033 0.0016 'International Tables Vol C Tables 4.2.6.8 and 6.1.1.4'
H H 0.0000 0.0000 'International Tables Vol C Tables 4.2.6.8 and 6.1.1.4'
N N 0.0061 0.0033 'International Tables Vol C Tables 4.2.6.8 and 6.1.1.4'
O O 0.0106 0.0060 'International Tables Vol C Tables 4.2.6.8 and 6.1.1.4'
S S 0.1246 0.1234 'International Tables Vol C Tables 4.2.6.8 and 6.1.1.4'

loop_
_geom_angle_atom_site_label_1
_geom_angle_atom_site_label_2
_geom_angle_atom_site_label_3
_geom_angle
_geom_angle_site_symmetry_1
_geom_angle_site_symmetry_3
_geom_angle_publ_flag
O3 S1 O2 114.72(10) . . ?
O3 S1 N1 111.17(9) . . ?
O2 S1 N1 111.11(10) . . ?
O3 S1 C7 111.50(10) . . ?
O2 S1 C7 109.60(9) . . ?
N1 S1 C7 97.44(10) . . ?
C12 N3 C8 121.81(19) . . ?
C12 N3 H1 118.3(18) . . ?
C8 N3 H1 119.8(18) . . ?
C1 N1 S1 111.11(14) . . ?
C13 N2 H2 124.2(15) . . ?
C13 N2 H7 115.8(17) . . ?
H2 N2 H7 120(2) . . ?
O1 C1 N1 122.94(19) . . ?
O1 C1 C2 123.07(19) . . ?
N1 C1 C2 113.97(18) . . ?
C7 C2 C3 119.75(19) . . ?
C7 C2 C1 110.47(18) . . ?
C3 C2 C1 129.8(2) . . ?
C8 C9 C10 119.4(2) . . ?
C8 C9 H9 120.3 . . ?
C10 C9 H9 120.3 . . ?
C6 C7 C2 123.3(2) . . ?
C6 C7 S1 129.76(18) . . ?
C2 C7 S1 106.96(15) . . ?
C12 C11 C10 119.6(2) . . ?
C12 C11 H11 120.2 . . ?
C10 C11 H11 120.2 . . ?
O4 C13 N2 123.6(2) . . ?
O4 C13 C10 118.76(19) . . ?
N2 C13 C10 117.64(19) . . ?
N3 C8 C9 120.1(2) . . ?
N3 C8 H8 119.9 . . ?
C9 C8 H8 119.9 . . ?
C7 C6 C5 116.6(2) . . ?
C7 C6 H6 121.7 . . ?
C5 C6 H6 121.7 . . ?
C11 C10 C9 118.72(19) . . ?
C11 C10 C13 117.09(19) . . ?
C9 C10 C13 124.19(19) . . ?
C5 C4 C3 121.7(2) . . ?
C5 C4 H4 119.1 . . ?
C3 C4 H4 119.1 . . ?
C4 C5 C6 120.9(2) . . ?
C4 C5 H5 119.6 . . ?
C6 C5 H5 119.6 . . ?
N3 C12 C11 120.3(2) . . ?
N3 C12 H12 119.8 . . ?
C11 C12 H12 119.8 . . ?
C2 C3 C4 117.7(2) . . ?
C2 C3 H3 121.1 . . ?
C4 C3 H3 121.1 . . ?

loop_
_geom_bond_atom_site_label_1
_geom_bond_atom_site_label_2
_geom_bond_distance
_geom_bond_site_symmetry_2
_geom_bond_publ_flag
S1 O3 1.4344(16) . ?
S1 O2 1.4445(16) . ?
S1 N1 1.6086(18) . ?
S1 C7 1.758(2) . ?
O1 C1 1.251(2) . ?
N3 C12 1.335(3) . ?
N3 C8 1.338(3) . ?
N3 H1 0.98(3) . ?
O4 C13 1.232(3) . ?
N1 C1 1.341(3) . ?
N2 C13 1.326(3) . ?
N2 H2 0.91(3) . ?
N2 H7 0.88(3) . ?
C1 C2 1.502(3) . ?
C2 C7 1.384(3) . ?
C2 C3 1.385(3) . ?
C9 C8 1.377(3) . ?
C9 C10 1.392(3) . ?
C9 H9 0.9500 . ?
C7 C6 1.381(3) . ?
C11 C12 1.375(3) . ?
C11 C10 1.385(3) . ?
C11 H11 0.9500 . ?
C13 C10 1.512(3) . ?
C8 H8 0.9500 . ?
C6 C5 1.387(3) . ?
C6 H6 0.9500 . ?
C4 C5 1.386(3) . ?
C4 C3 1.389(3) . ?
C4 H4 0.9500 . ?
C5 H5 0.9500 . ?
C12 H12 0.9500 . ?
C3 H3 0.9500 . ?

loop_
_cod_related_entry_id
_cod_related_entry_database
_cod_related_entry_code
1 ChemSpider 21149311
